data_4110618
loop_
_publ_author_name
'Naokazu Kano'
'Fuminori Komatsu'
'Masaki Yamamura'
'Takayuki Kawashima'

_publ_contact_author_address
;
Department of Chemistry, Graduate School of Science,
The University of Tokyo,
7-3-1 Hongo, Bunkyo-ku, Tokyo, 113-0033, Japan
;
_publ_contact_author_email takayuki@chem.s.u-tokyo.ac.jp
_publ_contact_author_fax +81-5800-6899
_publ_contact_author_name 'Takayuki Kawashima'
_publ_contact_author_phone +81-5800-6899
_publ_section_title
;
 Reversible Photoswitching of the Coordination Numbers of Silicon in
 Organosilicon Compounds Bearing a 2-(Phenylazo)phenyl Group
;
_journal_name_full 'Journal of the American Chemical Society'
_journal_page_first 7097
_journal_page_last 7109
_journal_paper_doi 10.1021/ja060926s
_journal_volume 128
_journal_year 2006
_chemical_formula_moiety 'C26 H24 N4 Si'
_chemical_formula_sum 'C26 H24 N4 Si'
_chemical_formula_weight 420.58
_chemical_melting_point 395(1)
_chemical_name_common Dimethylsilane
_chemical_name_systematic
; 
Dimethylbis[2-(phenylazo)phenyl]silane
;
_space_group_IT_number 14
_symmetry_cell_setting monoclinic
_symmetry_space_group_name_Hall '-P 2ybc'
_symmetry_space_group_name_H-M 'P 1 21/c 1'
_atom_sites_solution_hydrogens geom
_atom_sites_solution_primary direct
_atom_sites_solution_secondary difmap
_audit_creation_method SHELXL-97
_cell_angle_alpha 90.00
_cell_angle_beta 105.2130(13)
_cell_angle_gamma 90.00
_cell_formula_units_Z 4
_cell_length_a 12.344(3)
_cell_length_b 9.256(2)
_cell_length_c 20.452(5)
_cell_measurement_reflns_used 6989
_cell_measurement_temperature 120(2)
_cell_measurement_theta_max 27.4835
_cell_measurement_theta_min 3.0043
_cell_volume 2254.9(9)
_computing_cell_refinement 'CrystalClear (Rigaku Corp., 2000)'
_computing_data_collection 'CrystalClear (Rigaku Corp., 2000)'
_computing_data_reduction 'CrystalClear (Rigaku Corp., 2000)'
_computing_molecular_graphics 'ORTEP-3 for Windows ver 1.08 (Farrugia, 1997-2005)'
_computing_structure_refinement 'SHELXL-97 (Sheldrick, 1997)'
_computing_structure_solution 'SHELXS-97 (Sheldrick, 1990)'
_diffrn_ambient_temperature 120(2)
_diffrn_detector_area_resol_mean 14.5666
_diffrn_measured_fraction_theta_full 0.992
_diffrn_measured_fraction_theta_max 0.992
_diffrn_measurement_details
;
scan:
    Number of images: 600
               Slice: -70.0000 - 110.0000
         Image width: 0.3000
            Exp time: 28.0000
       Rotation axis: Omega
               Omega: 0.0000
                 Chi: 45.0000
                 Phi: 0.0000
                 XTD: 44.9432
              2theta: 19.7866
scan:
    Number of images: 600
               Slice: -70.0000 - 110.0000
         Image width: 0.3000
            Exp time: 28.0000
       Rotation axis: Omega
               Omega: 0.0000
                 Chi: 45.0000
                 Phi: 90.0000
                 XTD: 44.9432
              2theta: 19.7866

;
_diffrn_measurement_device
;
Mercury CCD (2x2 bin mode)
;
_diffrn_measurement_device_details
;
AFC8: Eulerian 3-circle
;
_diffrn_measurement_method dtintegrate.ref
_diffrn_orient_matrix_type d*Trek
_diffrn_orient_matrix_UB_11 0.0752
_diffrn_orient_matrix_UB_12 0.0243
_diffrn_orient_matrix_UB_13 0.0283
_diffrn_orient_matrix_UB_21 -0.0408
_diffrn_orient_matrix_UB_22 0.0967
_diffrn_orient_matrix_UB_23 0.0254
_diffrn_orient_matrix_UB_31 0.0005
_diffrn_orient_matrix_UB_32 -0.0127
_diffrn_orient_matrix_UB_33 0.0491
_diffrn_radiation_detector CCD
_diffrn_radiation_monochromator graphite
_diffrn_radiation_source 'fine-focus sealed tube'
_diffrn_radiation_type MoK\a
_diffrn_radiation_wavelength 0.71070
_diffrn_reflns_av_R_equivalents 0.0170
_diffrn_reflns_av_sigmaI/netI 0.0249
_diffrn_reflns_limit_h_max 14
_diffrn_reflns_limit_h_min -14
_diffrn_reflns_limit_k_max 10
_diffrn_reflns_limit_k_min -10
_diffrn_reflns_limit_l_max 22
_diffrn_reflns_limit_l_min -24
_diffrn_reflns_number 13525
_diffrn_reflns_reduction_process 'Lp corrections applied'
_diffrn_reflns_theta_full 25.00
_diffrn_reflns_theta_max 25.00
_diffrn_reflns_theta_min 3.01
_diffrn_source_current 40.0000
_diffrn_source_power 2.0000
_diffrn_source_voltage 50.0000
_exptl_absorpt_coefficient_mu 0.125
_exptl_absorpt_correction_T_max 0.9636
_exptl_absorpt_correction_T_min 0.9461
_exptl_absorpt_correction_type multi-scan
_exptl_absorpt_process_details
;
Jacobson, R. (1998) Private communication
;
_exptl_crystal_colour Orange
_exptl_crystal_density_diffrn 1.239
_exptl_crystal_description Block
_exptl_crystal_F_000 888
_exptl_crystal_size_max 0.40
_exptl_crystal_size_mid 0.35
_exptl_crystal_size_min 0.30
_refine_diff_density_max 0.276
_refine_diff_density_min -0.283
_refine_diff_density_rms 0.038
_refine_ls_extinction_method none
_refine_ls_goodness_of_fit_ref 1.075
_refine_ls_hydrogen_treatment riding
_refine_ls_matrix_type full
_refine_ls_number_parameters 282
_refine_ls_number_reflns 3949
_refine_ls_number_restraints 0
_refine_ls_restrained_S_all 1.075
_refine_ls_R_factor_all 0.0374
_refine_ls_R_factor_gt 0.0340
_refine_ls_shift/su_max 0.000
_refine_ls_shift/su_mean 0.000
_refine_ls_structure_factor_coef Fsqd
_refine_ls_weighting_details 'calc w=1/[\s^2^(Fo^2^)+(0.0515P)^2^+0.6103P] where P=(Fo^2^+2Fc^2^)/3'
_refine_ls_weighting_scheme calc
_refine_ls_wR_factor_gt 0.0934
_refine_ls_wR_factor_ref 0.0962
_reflns_number_gt 3519
_reflns_number_total 3949
_reflns_threshold_expression >2sigma(I)
_cod_data_source_file ja060926ssi20060208_062437.cif
_cod_data_source_block EE3a
_cod_original_sg_symbol_H-M 'P 21/c'
_cod_database_code 4110618

loop_
_symmetry_equiv_pos_as_xyz
'x, y, z'
'-x, y+1/2, -z+1/2'
'-x, -y, -z'
'x, -y-1/2, z-1/2'

loop_
_atom_site_label
_atom_site_type_symbol
_atom_site_fract_x
_atom_site_fract_y
_atom_site_fract_z
_atom_site_U_iso_or_equiv
_atom_site_adp_type
_atom_site_occupancy
_atom_site_symmetry_multiplicity
_atom_site_calc_flag
_atom_site_refinement_flags
Si1 Si 0.81009(3) 0.80227(4) 0.016638(17) 0.02024(12) Uani 1 1 d .
C1 C 0.66381(11) 0.74946(14) 0.02010(6) 0.0222(3) Uani 1 1 d .
C2 C 0.56828(11) 0.82784(15) -0.01330(7) 0.0269(3) Uani 1 1 d .
H1 H 0.5761 0.9072 -0.0412 0.032 Uiso 1 1 calc R
C3 C 0.46257(12) 0.79232(16) -0.00659(8) 0.0313(3) Uani 1 1 d .
H2 H 0.3989 0.8464 -0.0302 0.038 Uiso 1 1 calc R
C4 C 0.44975(12) 0.67816(16) 0.03448(8) 0.0323(3) Uani 1 1 d .
H3 H 0.3775 0.6558 0.0399 0.039 Uiso 1 1 calc R
C5 C 0.54118(11) 0.59678(16) 0.06751(7) 0.0284(3) Uani 1 1 d .
H4 H 0.5323 0.5177 0.0952 0.034 Uiso 1 1 calc R
C6 C 0.64701(11) 0.63198(14) 0.05972(6) 0.0230(3) Uani 1 1 d .
N1 N 0.74556(9) 0.55017(12) 0.09013(5) 0.0234(3) Uani 1 1 d .
N2 N 0.73058(10) 0.44991(12) 0.12787(6) 0.0273(3) Uani 1 1 d .
C7 C 0.82828(11) 0.36575(14) 0.15683(6) 0.0251(3) Uani 1 1 d .
C8 C 0.81136(14) 0.24841(17) 0.19508(8) 0.0359(3) Uani 1 1 d .
H5 H 0.7389 0.2306 0.2013 0.043 Uiso 1 1 calc R
C9 C 0.89959(15) 0.15717(17) 0.22421(8) 0.0414(4) Uani 1 1 d .
H6 H 0.8875 0.0763 0.2500 0.050 Uiso 1 1 calc R
C10 C 1.00476(15) 0.18341(17) 0.21581(7) 0.0378(4) Uani 1 1 d .
H7 H 1.0653 0.1206 0.2357 0.045 Uiso 1 1 calc R
C11 C 1.02222(13) 0.30179(17) 0.17827(7) 0.0342(3) Uani 1 1 d .
H8 H 1.0952 0.3203 0.1730 0.041 Uiso 1 1 calc R
C12 C 0.93477(12) 0.39306(16) 0.14849(7) 0.0283(3) Uani 1 1 d .
H9 H 0.9471 0.4736 0.1226 0.034 Uiso 1 1 calc R
C13 C 0.79991(10) 0.97565(14) -0.03348(7) 0.0235(3) Uani 1 1 d .
C14 C 0.83864(11) 1.10755(15) -0.00246(8) 0.0289(3) Uani 1 1 d .
H10 H 0.8694 1.1108 0.0452 0.035 Uiso 1 1 calc R
C15 C 0.83306(12) 1.23354(16) -0.03997(9) 0.0337(4) Uani 1 1 d .
H11 H 0.8593 1.3218 -0.0177 0.040 Uiso 1 1 calc R
C16 C 0.78967(12) 1.23146(16) -0.10951(9) 0.0356(4) Uani 1 1 d .
H12 H 0.7862 1.3182 -0.1348 0.043 Uiso 1 1 calc R
C17 C 0.75142(12) 1.10373(16) -0.14226(8) 0.0319(3) Uani 1 1 d .
H13 H 0.7218 1.1017 -0.1901 0.038 Uiso 1 1 calc R
C18 C 0.75676(11) 0.97748(14) -0.10417(7) 0.0249(3) Uani 1 1 d .
N3 N 0.71419(9) 0.84235(12) -0.13333(5) 0.0241(3) Uani 1 1 d .
N4 N 0.70680(9) 0.83133(12) -0.19550(6) 0.0258(3) Uani 1 1 d .
C19 C 0.65859(11) 0.69857(15) -0.22464(7) 0.0241(3) Uani 1 1 d .
C20 C 0.66054(12) 0.67674(17) -0.29139(7) 0.0319(3) Uani 1 1 d .
H14 H 0.6951 0.7461 -0.3136 0.038 Uiso 1 1 calc R
C21 C 0.61241(13) 0.55450(18) -0.32555(7) 0.0365(4) Uani 1 1 d .
H15 H 0.6134 0.5401 -0.3714 0.044 Uiso 1 1 calc R
C22 C 0.56287(11) 0.45337(17) -0.29332(7) 0.0329(3) Uani 1 1 d .
H16 H 0.5293 0.3695 -0.3170 0.040 Uiso 1 1 calc R
C23 C 0.56198(12) 0.47397(17) -0.22620(8) 0.0354(4) Uani 1 1 d .
H17 H 0.5286 0.4034 -0.2039 0.042 Uiso 1 1 calc R
C24 C 0.60923(12) 0.59633(16) -0.19155(7) 0.0307(3) Uani 1 1 d .
H18 H 0.6081 0.6106 -0.1457 0.037 Uiso 1 1 calc R
C25 C 0.87701(11) 0.65731(14) -0.02287(7) 0.0238(3) Uani 1 1 d .
H19 H 0.9337 0.7001 -0.0427 0.036 Uiso 1 1 calc R
H20 H 0.8196 0.6090 -0.0584 0.036 Uiso 1 1 calc R
H21 H 0.9128 0.5867 0.0118 0.036 Uiso 1 1 calc R
C26 C 0.89750(12) 0.84359(16) 0.10378(7) 0.0295(3) Uani 1 1 d .
H22 H 0.9095 0.7549 0.1309 0.044 Uiso 1 1 calc R
H23 H 0.8588 0.9150 0.1249 0.044 Uiso 1 1 calc R
H24 H 0.9701 0.8825 0.1013 0.044 Uiso 1 1 calc R

loop_
_atom_site_aniso_label
_atom_site_aniso_U_11
_atom_site_aniso_U_22
_atom_site_aniso_U_33
_atom_site_aniso_U_23
_atom_site_aniso_U_13
_atom_site_aniso_U_12
Si1 0.0187(2) 0.0206(2) 0.0211(2) -0.00239(13) 0.00462(14) 0.00023(13)
C1 0.0211(6) 0.0240(7) 0.0222(6) -0.0071(5) 0.0069(5) 0.0008(5)
C2 0.0248(7) 0.0261(7) 0.0294(7) -0.0033(6) 0.0062(6) 0.0034(6)
C3 0.0213(7) 0.0335(8) 0.0378(8) -0.0080(6) 0.0054(6) 0.0058(6)
C4 0.0204(7) 0.0385(8) 0.0409(8) -0.0116(7) 0.0129(6) -0.0014(6)
C5 0.0270(7) 0.0309(8) 0.0309(7) -0.0061(6) 0.0140(6) -0.0025(6)
C6 0.0220(6) 0.0252(7) 0.0225(6) -0.0064(5) 0.0071(5) 0.0006(5)
N1 0.0247(6) 0.0245(6) 0.0223(6) -0.0016(5) 0.0082(5) -0.0005(5)
N2 0.0286(6) 0.0281(6) 0.0264(6) 0.0006(5) 0.0094(5) -0.0016(5)
C7 0.0305(7) 0.0242(7) 0.0201(6) -0.0029(5) 0.0056(5) -0.0014(6)
C8 0.0412(8) 0.0328(8) 0.0342(8) 0.0037(7) 0.0106(7) -0.0043(7)
C9 0.0602(11) 0.0289(8) 0.0331(8) 0.0063(7) 0.0086(7) 0.0010(8)
C10 0.0496(10) 0.0348(8) 0.0236(7) -0.0011(6) 0.0002(7) 0.0133(7)
C11 0.0331(8) 0.0420(9) 0.0258(7) -0.0011(6) 0.0045(6) 0.0070(7)
C12 0.0314(7) 0.0310(8) 0.0228(7) 0.0021(6) 0.0077(6) 0.0024(6)
C13 0.0181(6) 0.0227(7) 0.0302(7) -0.0007(5) 0.0074(5) 0.0016(5)
C14 0.0202(6) 0.0257(7) 0.0398(8) -0.0047(6) 0.0061(6) 0.0003(5)
C15 0.0213(7) 0.0218(7) 0.0576(10) -0.0037(7) 0.0094(7) -0.0010(6)
C16 0.0277(7) 0.0228(7) 0.0581(10) 0.0105(7) 0.0147(7) 0.0022(6)
C17 0.0281(7) 0.0303(8) 0.0376(8) 0.0087(6) 0.0092(6) 0.0035(6)
C18 0.0204(6) 0.0225(7) 0.0324(7) 0.0017(6) 0.0083(5) 0.0011(5)
N3 0.0224(6) 0.0265(6) 0.0230(6) 0.0021(5) 0.0049(4) 0.0013(5)
N4 0.0231(6) 0.0298(6) 0.0242(6) 0.0044(5) 0.0056(5) 0.0017(5)
C19 0.0186(6) 0.0304(7) 0.0220(7) 0.0022(5) 0.0029(5) 0.0031(5)
C20 0.0337(8) 0.0397(8) 0.0224(7) 0.0052(6) 0.0072(6) -0.0016(6)
C21 0.0371(8) 0.0507(10) 0.0212(7) -0.0045(6) 0.0069(6) -0.0014(7)
C22 0.0240(7) 0.0402(9) 0.0328(8) -0.0095(6) 0.0044(6) -0.0028(6)
C23 0.0354(8) 0.0398(9) 0.0336(8) -0.0033(7) 0.0137(7) -0.0110(7)
C24 0.0308(7) 0.0384(8) 0.0248(7) -0.0025(6) 0.0106(6) -0.0072(6)
C25 0.0239(7) 0.0238(7) 0.0246(7) 0.0001(5) 0.0079(5) 0.0016(5)
C26 0.0280(7) 0.0331(8) 0.0254(7) -0.0051(6) 0.0035(6) -0.0011(6)

loop_
_atom_type_symbol
_atom_type_description
_atom_type_scat_dispersion_real
_atom_type_scat_dispersion_imag
_atom_type_scat_source
C C 0.0033 0.0016 'International Tables Vol C Tables 4.2.6.8 and 6.1.1.4'
H H 0.0000 0.0000 'International Tables Vol C Tables 4.2.6.8 and 6.1.1.4'
N N 0.0061 0.0033 'International Tables Vol C Tables 4.2.6.8 and 6.1.1.4'
Si Si 0.0817 0.0704 'International Tables Vol C Tables 4.2.6.8 and 6.1.1.4'

loop_
_geom_angle_atom_site_label_1
_geom_angle_atom_site_label_2
_geom_angle_atom_site_label_3
_geom_angle
C26 Si1 C25 110.50(6)
C26 Si1 C1 109.64(6)
C25 Si1 C1 111.47(6)
C26 Si1 C13 106.47(7)
C25 Si1 C13 110.45(6)
C1 Si1 C13 108.16(6)
C2 C1 C6 116.74(12)
C2 C1 Si1 122.56(11)
C6 C1 Si1 120.62(10)
C3 C2 C1 121.51(13)
C3 C2 H1 119.2
C1 C2 H1 119.2
C4 C3 C2 120.08(13)
C4 C3 H2 120.0
C2 C3 H2 120.0
C5 C4 C3 120.37(13)
C5 C4 H3 119.8
C3 C4 H3 119.8
C4 C5 C6 119.17(14)
C4 C5 H4 120.4
C6 C5 H4 120.4
C5 C6 C1 122.10(12)
C5 C6 N1 122.81(12)
C1 C6 N1 115.08(11)
N2 N1 C6 114.50(11)
N1 N2 C7 114.53(11)
C8 C7 C12 119.89(13)
C8 C7 N2 115.20(13)
C12 C7 N2 124.90(12)
C9 C8 C7 120.22(15)
C9 C8 H5 119.9
C7 C8 H5 119.9
C10 C9 C8 120.04(15)
C10 C9 H6 120.0
C8 C9 H6 120.0
C9 C10 C11 119.85(14)
C9 C10 H7 120.1
C11 C10 H7 120.1
C12 C11 C10 120.71(15)
C12 C11 H8 119.6
C10 C11 H8 119.6
C11 C12 C7 119.28(14)
C11 C12 H9 120.4
C7 C12 H9 120.4
C14 C13 C18 116.62(12)
C14 C13 Si1 121.88(11)
C18 C13 Si1 121.46(10)
C15 C14 C13 121.37(14)
C15 C14 H10 119.3
C13 C14 H10 119.3
C16 C15 C14 120.45(14)
C16 C15 H11 119.8
C14 C15 H11 119.8
C17 C16 C15 120.16(14)
C17 C16 H12 119.9
C15 C16 H12 119.9
C16 C17 C18 119.09(14)
C16 C17 H13 120.5
C18 C17 H13 120.5
C17 C18 C13 122.30(13)
C17 C18 N3 122.87(12)
C13 C18 N3 114.77(11)
N4 N3 C18 114.58(11)
N3 N4 C19 113.88(11)
C20 C19 C24 120.14(13)
C20 C19 N4 115.08(12)
C24 C19 N4 124.76(12)
C21 C20 C19 120.11(14)
C21 C20 H14 119.9
C19 C20 H14 119.9
C22 C21 C20 120.10(13)
C22 C21 H15 120.0
C20 C21 H15 120.0
C21 C22 C23 119.96(14)
C21 C22 H16 120.0
C23 C22 H16 120.0
C24 C23 C22 120.52(14)
C24 C23 H17 119.7
C22 C23 H17 119.7
C23 C24 C19 119.17(13)
C23 C24 H18 120.4
C19 C24 H18 120.4
Si1 C25 H19 109.5
Si1 C25 H20 109.5
H19 C25 H20 109.5
Si1 C25 H21 109.5
H19 C25 H21 109.5
H20 C25 H21 109.5
Si1 C26 H22 109.5
Si1 C26 H23 109.5
H22 C26 H23 109.5
Si1 C26 H24 109.5
H22 C26 H24 109.5
H23 C26 H24 109.5

loop_
_geom_bond_atom_site_label_1
_geom_bond_atom_site_label_2
_geom_bond_distance
Si1 C26 1.8649(14)
Si1 C25 1.8671(13)
Si1 C1 1.8899(14)
Si1 C13 1.8906(14)
C1 C2 1.4003(19)
C1 C6 1.4035(19)
C2 C3 1.387(2)
C2 H1 0.9500
C3 C4 1.385(2)
C3 H2 0.9500
C4 C5 1.377(2)
C4 H3 0.9500
C5 C6 1.3955(19)
C5 H4 0.9500
C6 N1 1.4294(17)
N1 N2 1.2515(16)
N2 C7 1.4273(18)
C7 C8 1.386(2)
C7 C12 1.392(2)
C8 C9 1.383(2)
C8 H5 0.9500
C9 C10 1.375(3)
C9 H6 0.9500
C10 C11 1.387(2)
C10 H7 0.9500
C11 C12 1.380(2)
C11 H8 0.9500
C12 H9 0.9500
C13 C14 1.4009(19)
C13 C18 1.4036(19)
C14 C15 1.388(2)
C14 H10 0.9500
C15 C16 1.382(2)
C15 H11 0.9500
C16 C17 1.380(2)
C16 H12 0.9500
C17 C18 1.3965(19)
C17 H13 0.9500
C18 N3 1.4255(18)
N3 N4 1.2548(16)
N4 C19 1.4260(18)
C19 C20 1.387(2)
C19 C24 1.3932(19)
C20 C21 1.380(2)
C20 H14 0.9500
C21 C22 1.377(2)
C21 H15 0.9500
C22 C23 1.389(2)
C22 H16 0.9500
C23 C24 1.381(2)
C23 H17 0.9500
C24 H18 0.9500
C25 H19 0.9800
C25 H20 0.9800
C25 H21 0.9800
C26 H22 0.9800
C26 H23 0.9800
C26 H24 0.9800

loop_
_geom_torsion_atom_site_label_1
_geom_torsion_atom_site_label_2
_geom_torsion_atom_site_label_3
_geom_torsion_atom_site_label_4
_geom_torsion
C26 Si1 C1 C2 118.69(12)
C25 Si1 C1 C2 -118.64(11)
C13 Si1 C1 C2 2.98(13)
C26 Si1 C1 C6 -58.13(12)
C25 Si1 C1 C6 64.54(12)
C13 Si1 C1 C6 -173.85(10)
C6 C1 C2 C3 1.01(19)
Si1 C1 C2 C3 -175.92(10)
C1 C2 C3 C4 0.8(2)
C2 C3 C4 C5 -1.7(2)
C3 C4 C5 C6 0.8(2)
C4 C5 C6 C1 1.1(2)
C4 C5 C6 N1 -177.66(12)
C2 C1 C6 C5 -1.96(19)
Si1 C1 C6 C5 175.04(10)
C2 C1 C6 N1 176.88(11)
Si1 C1 C6 N1 -6.12(15)
C5 C6 N1 N2 -4.37(18)
C1 C6 N1 N2 176.80(11)
C6 N1 N2 C7 178.41(10)
N1 N2 C7 C8 -175.86(12)
N1 N2 C7 C12 3.46(19)
C12 C7 C8 C9 -0.9(2)
N2 C7 C8 C9 178.44(13)
C7 C8 C9 C10 0.6(2)
C8 C9 C10 C11 0.2(2)
C9 C10 C11 C12 -0.7(2)
C10 C11 C12 C7 0.4(2)
C8 C7 C12 C11 0.4(2)
N2 C7 C12 C11 -178.87(13)
C26 Si1 C13 C14 -8.99(12)
C25 Si1 C13 C14 -128.99(11)
C1 Si1 C13 C14 108.78(11)
C26 Si1 C13 C18 168.64(10)
C25 Si1 C13 C18 48.64(12)
C1 Si1 C13 C18 -73.59(11)
C18 C13 C14 C15 0.77(19)
Si1 C13 C14 C15 178.52(10)
C13 C14 C15 C16 -0.6(2)
C14 C15 C16 C17 0.0(2)
C15 C16 C17 C18 0.3(2)
C16 C17 C18 C13 -0.1(2)
C16 C17 C18 N3 176.84(12)
C14 C13 C18 C17 -0.46(19)
Si1 C13 C18 C17 -178.21(10)
C14 C13 C18 N3 -177.60(11)
Si1 C13 C18 N3 4.65(16)
C17 C18 N3 N4 22.96(18)
C13 C18 N3 N4 -159.92(11)
C18 N3 N4 C19 -176.87(10)
N3 N4 C19 C20 -173.30(12)
N3 N4 C19 C24 8.44(19)
C24 C19 C20 C21 0.8(2)
N4 C19 C20 C21 -177.56(13)
C19 C20 C21 C22 -0.4(2)
C20 C21 C22 C23 -0.4(2)
C21 C22 C23 C24 0.8(2)
C22 C23 C24 C19 -0.4(2)
C20 C19 C24 C23 -0.4(2)
N4 C19 C24 C23 177.81(13)

loop_
_cod_related_entry_id
_cod_related_entry_database
_cod_related_entry_code
1 ChemSpider 30660406
